data_2205235
loop_
_publ_author_name
'Chernyshev, Ilya V.'
'Tursina, Anna I.'

_publ_section_title
;
 2-Methyl-7-oxo-5,6,7,8-tetrahydropyrimido[4,5-<i>d</i>]pyrimidin-3-ium
 chloride, a product of the thermal decomposition of nimustine
 hydrochloride (ACNU)
;
_journal_issue 3
_journal_name_full 'Acta Crystallographica Section E'
_journal_page_first o544
_journal_page_last o546
_journal_paper_doi 10.1107/S1600536805002874
_journal_volume 61
_journal_year 2005
_chemical_formula_iupac 'C7 H9 N4 O +, Cl -'
_chemical_formula_moiety 'C7 H9 N4 O +, Cl -'
_chemical_formula_sum 'C7 H9 Cl N4 O'
_chemical_formula_weight 200.63
_chemical_name_systematic
;
2-Methyl-7-oxo-5,6,7,8-tetrahydropyrimido[4,5-d]pyrimidin-3-ium chloride
;
_space_group_IT_number 2
_symmetry_cell_setting triclinic
_symmetry_space_group_name_Hall '-P 1'
_symmetry_space_group_name_H-M 'P -1'
_atom_sites_solution_hydrogens geom
_atom_sites_solution_primary direct
_atom_sites_solution_secondary difmap
_audit_creation_method SHELXL-97
_cell_angle_alpha 105.60(7)
_cell_angle_beta 91.87(7)
_cell_angle_gamma 102.17(7)
_cell_formula_units_Z 2
_cell_length_a 4.877(3)
_cell_length_b 8.104(6)
_cell_length_c 11.832(7)
_cell_measurement_reflns_used 25
_cell_measurement_temperature 298(2)
_cell_measurement_theta_max 8.63
_cell_measurement_theta_min 5.28
_cell_volume 438.3(5)
_computing_cell_refinement 'CAD-4 EXPRESS'
_computing_data_collection 'CAD-4 EXPRESS (Enraf--Nonius, 1994)'
_computing_data_reduction 'XCAD4 (Harms & Wocadlo, 1995)'
_computing_molecular_graphics
;
DIAMOND (Branderburg, 1998) and ORTEP-3 (Farrugia, 1997)
;
_computing_publication_material
;
WinGX (Farrugia, 1999)
;
_computing_structure_refinement 'SHELXL97 (Sheldrick, 1997)'
_computing_structure_solution 'SHELXS97 (Sheldrick, 1997)'
_diffrn_ambient_temperature 298(2)
_diffrn_measured_fraction_theta_full 1.000
_diffrn_measured_fraction_theta_max 1.000
_diffrn_measurement_device_type 'Enraf--Nonius CAD-4'
_diffrn_measurement_method \w
_diffrn_radiation_monochromator graphite
_diffrn_radiation_source 'fine-focus sealed tube'
_diffrn_radiation_type MoK\a
_diffrn_radiation_wavelength 0.71073
_diffrn_reflns_av_R_equivalents 0.0978
_diffrn_reflns_av_sigmaI/netI 0.1374
_diffrn_reflns_limit_h_max 4
_diffrn_reflns_limit_h_min -4
_diffrn_reflns_limit_k_max 7
_diffrn_reflns_limit_k_min -7
_diffrn_reflns_limit_l_max 11
_diffrn_reflns_limit_l_min -11
_diffrn_reflns_number 1639
_diffrn_reflns_theta_full 19.97
_diffrn_reflns_theta_max 19.97
_diffrn_reflns_theta_min 1.80
_diffrn_standards_decay_% 2
_diffrn_standards_interval_time 120
_diffrn_standards_number 1
_exptl_absorpt_coefficient_mu 0.399
_exptl_absorpt_correction_type none
_exptl_crystal_colour colorless
_exptl_crystal_density_diffrn 1.520
_exptl_crystal_density_method 'not measured'
_exptl_crystal_description Prism
_exptl_crystal_F_000 208
_exptl_crystal_size_max 0.15
_exptl_crystal_size_mid 0.06
_exptl_crystal_size_min 0.05
_refine_diff_density_max 0.241
_refine_diff_density_min -0.198
_refine_ls_extinction_coef 0.0040(10)
_refine_ls_extinction_expression Fc^*^=kFc[1+0.001xFc^2^\l^3^/sin(2\q)]^-1/4^
_refine_ls_extinction_method SHELXL97
_refine_ls_goodness_of_fit_ref 0.969
_refine_ls_hydrogen_treatment constr
_refine_ls_matrix_type full
_refine_ls_number_parameters 120
_refine_ls_number_reflns 821
_refine_ls_number_restraints 0
_refine_ls_restrained_S_all 0.969
_refine_ls_R_factor_all 0.1478
_refine_ls_R_factor_gt 0.0376
_refine_ls_shift/su_max 0.002
_refine_ls_shift/su_mean 0.000
_refine_ls_structure_factor_coef Fsqd
_refine_ls_weighting_details 'calc w = 1/[\s^2^(Fo^2^)+(0.0243P)^2^] where P = (Fo^2^+2Fc^2^)/3'
_refine_ls_weighting_scheme calc
_refine_ls_wR_factor_gt 0.0662
_refine_ls_wR_factor_ref 0.0863
_reflns_number_gt 421
_reflns_number_total 821
_reflns_threshold_expression I>2\s(I)
_cod_data_source_file ci6518.cif
_cod_data_source_block II
_cod_depositor_comments
;
The following automatic conversions were performed:
'_symmetry_cell_setting' value 'Triclinic' changed to 'triclinic'
according to '/home/saulius/struct/CIF-dictionaries/cif_core.dic'
dictionary named 'cif_core.dic' version 2.4.1 from 2010-06-29.

Automatic conversion script
Id: cif_fix_enum 1527 2010-12-29 10:47:43Z saulius 

The following automatic conversions were performed:

'_symmetry_cell_setting' value 'Triclinic' changed to 'triclinic'
according to /home/saulius/struct/CIF-dictionaries/cif_core.dic
dictionary named 'cif_core.dic' version 2.4.1 from 2010-06-29.

Automatic conversion script
Id: cif_fix_values 1715 2011-07-08 13:25:40Z adriana 
;
_cod_database_code 2205235
_cod_database_fobs_code 2205235

loop_
_symmetry_equiv_pos_as_xyz
'x, y, z'
'-x, -y, -z'

loop_
_atom_site_label
_atom_site_fract_x
_atom_site_fract_y
_atom_site_fract_z
_atom_site_U_iso_or_equiv
_atom_site_adp_type
_atom_site_calc_flag
_atom_site_refinement_flags
_atom_site_occupancy
_atom_site_type_symbol
Cl 0.4633(4) 0.6821(2) 0.39839(15) 0.0554(7) Uani d . 1 Cl
O1 0.5386(9) -0.1181(5) 0.1028(4) 0.0493(14) Uani d . 1 O
N1 0.2644(12) 0.0843(7) 0.1167(4) 0.0413(15) Uani d . 1 N
H1 0.3018 0.0920 0.0475 0.050 Uiso calc R 1 H
N3 0.3026(11) -0.0475(6) 0.2658(5) 0.0509(16) Uani d . 1 N
H3 0.3863 -0.1102 0.2969 0.061 Uiso calc R 1 H
N6 -0.1909(11) 0.4086(7) 0.2915(5) 0.0454(15) Uani d . 1 N
H6 -0.2867 0.4809 0.3278 0.055 Uiso calc R 1 H
N8 0.0333(12) 0.3059(7) 0.1247(4) 0.0448(16) Uani d . 1 N
C2 0.3741(15) -0.0368(10) 0.1595(7) 0.0454(19) Uani d . 1 C
C4 0.1017(15) 0.0335(9) 0.3350(6) 0.052(2) Uani d . 1 C
H4A 0.1803 0.0830 0.4165 0.062 Uiso calc R 1 H
H4B -0.0687 -0.0550 0.3324 0.062 Uiso calc R 1 H
C5 -0.1187(14) 0.2930(9) 0.3446(6) 0.0460(19) Uani d . 1 C
H5 -0.1713 0.2932 0.4195 0.055 Uiso calc R 1 H
C7 -0.1173(13) 0.4137(8) 0.1839(6) 0.0393(19) Uani d . 1 C
C9 0.1028(14) 0.1908(9) 0.1770(6) 0.0373(18) Uani d . 1 C
C10 0.0306(13) 0.1768(8) 0.2882(6) 0.0395(19) Uani d . 1 C
C11 -0.2161(15) 0.5387(8) 0.1295(6) 0.060(2) Uani d . 1 C
H11A -0.3120 0.4759 0.0530 0.090 Uiso calc R 1 H
H11B -0.0573 0.6266 0.1219 0.090 Uiso calc R 1 H
H11C -0.3429 0.5943 0.1785 0.090 Uiso calc R 1 H

loop_
_atom_site_aniso_label
_atom_site_aniso_U_11
_atom_site_aniso_U_22
_atom_site_aniso_U_33
_atom_site_aniso_U_12
_atom_site_aniso_U_13
_atom_site_aniso_U_23
Cl 0.0672(14) 0.0606(13) 0.0491(12) 0.0273(11) 0.0235(9) 0.0213(9)
O1 0.060(3) 0.060(3) 0.038(3) 0.032(3) 0.020(3) 0.014(3)
N1 0.060(4) 0.049(4) 0.023(3) 0.021(3) 0.014(3) 0.016(3)
N3 0.063(4) 0.063(4) 0.041(4) 0.030(3) 0.025(3) 0.024(3)
N6 0.052(4) 0.047(4) 0.041(4) 0.025(3) 0.021(3) 0.006(3)
N8 0.061(4) 0.042(3) 0.041(4) 0.026(3) 0.013(3) 0.017(3)
C2 0.049(5) 0.055(5) 0.035(5) 0.009(4) 0.009(4) 0.019(4)
C4 0.059(6) 0.060(5) 0.047(5) 0.022(5) 0.018(4) 0.024(4)
C5 0.040(5) 0.055(5) 0.046(5) 0.002(4) 0.007(4) 0.027(5)
C7 0.042(5) 0.039(5) 0.043(6) 0.014(4) 0.011(4) 0.017(4)
C9 0.033(5) 0.039(4) 0.036(5) 0.015(4) 0.021(4) -0.003(4)
C10 0.034(5) 0.052(5) 0.032(5) 0.012(4) 0.015(4) 0.009(4)
C11 0.074(6) 0.062(5) 0.058(5) 0.030(5) 0.021(4) 0.028(4)

loop_
_atom_type_symbol
_atom_type_description
_atom_type_scat_dispersion_real
_atom_type_scat_dispersion_imag
_atom_type_scat_source
C C 0.0033 0.0016 'International Tables Vol C Tables 4.2.6.8 and 6.1.1.4'
Cl Cl 0.1484 0.1585 'International Tables Vol C Tables 4.2.6.8 and 6.1.1.4'
N N 0.0061 0.0033 'International Tables Vol C Tables 4.2.6.8 and 6.1.1.4'
O O 0.0106 0.0060 'International Tables Vol C Tables 4.2.6.8 and 6.1.1.4'
H H 0.0000 0.0000 'International Tables Vol C Tables 4.2.6.8 and 6.1.1.4'

loop_
_geom_angle_atom_site_label_1
_geom_angle_atom_site_label_2
_geom_angle_atom_site_label_3
_geom_angle
_geom_angle_publ_flag
C9 N1 C2 124.8(6) yes
C9 N1 H1 117.6 ?
C2 N1 H1 117.6 ?
C2 N3 C4 128.1(6) y
C2 N3 H3 116.0 ?
C4 N3 H3 116.0 ?
C7 N6 C5 122.0(5) y
C7 N6 H6 119.0 ?
C5 N6 H6 119.0 ?
C7 N8 C9 116.7(5) y
O1 C2 N3 124.2(7) y
O1 C2 N1 120.5(7) ?
N3 C2 N1 115.2(6) y
N3 C4 C10 110.6(5) yes
N3 C4 H4A 109.5 ?
C10 C4 H4A 109.5 ?
N3 C4 H4B 109.5 ?
C10 C4 H4B 109.5 ?
H4A C4 H4B 108.1 ?
N6 C5 C10 119.8(6) ?
N6 C5 H5 120.1 ?
C10 C5 H5 120.1 ?
N8 C7 N6 121.2(6) ?
N8 C7 C11 120.1(6) ?
N6 C7 C11 118.7(6) ?
N8 C9 N1 116.0(6) y
N8 C9 C10 125.2(6) y
N1 C9 C10 118.8(7) ?
C5 C10 C9 115.1(6) y
C5 C10 C4 124.1(7) y
C9 C10 C4 120.8(6) ?
C7 C11 H11A 109.5 ?
C7 C11 H11B 109.5 ?
H11A C11 H11B 109.5 ?
C7 C11 H11C 109.5 ?
H11A C11 H11C 109.5 ?
H11B C11 H11C 109.5 ?

loop_
_geom_bond_atom_site_label_1
_geom_bond_atom_site_label_2
_geom_bond_distance
_geom_bond_publ_flag
O1 C2 1.244(7) yes
N1 C9 1.367(7) yes
N1 C2 1.406(7) yes
N1 H1 0.86 ?
N3 C2 1.336(7) yes
N3 C4 1.448(7) yes
N3 H3 0.86 ?
N6 C7 1.343(7) yes
N6 C5 1.356(7) yes
N6 H6 0.86 ?
N8 C7 1.329(7) yes
N8 C9 1.341(8) yes
C4 C10 1.510(8) y
C4 H4A 0.97 ?
C4 H4B 0.97 ?
C5 C10 1.359(8) y
C5 H5 0.93 ?
C7 C11 1.487(7) y
C9 C10 1.400(8) y
C11 H11A 0.96 ?
C11 H11B 0.96 ?
C11 H11C 0.96 ?

loop_
_geom_hbond_atom_site_label_D
_geom_hbond_atom_site_label_H
_geom_hbond_atom_site_label_A
_geom_hbond_site_symmetry_A
_geom_hbond_distance_DH
_geom_hbond_distance_HA
_geom_hbond_distance_DA
_geom_hbond_angle_DHA
N1 H1 O1 2_655 0.86 2.01 2.859(6) 170
N3 H3 Cl 1_545 0.86 2.40 3.221(6) 161
N6 H6 Cl 1_455 0.86 2.24 3.092(6) 172
C5 H5 Cl 2_566 0.93 2.61 3.501(7) 161

loop_
_cod_related_entry_id
_cod_related_entry_database
_cod_related_entry_code
1 ChemSpider 21129889
